data_4033814
loop_
_publ_author_name
'Hu, Lei'
'Mahaut, Damien'
'Tumanov, Nikolay'
'Wouters, Johan'
'Robiette, Rapha\"el'
'Berionni, Guillaume'

_publ_section_title
;
 Complementary Synthetic Approaches toward 9-Phosphatriptycene and
 Structure-Reactivity Investigations of Its Association with Sterically
 Hindered Lewis Acids.
;
_journal_issue 17
_journal_name_full 'The Journal of organic chemistry'
_journal_page_first 11268
_journal_page_last 11274
_journal_paper_doi 10.1021/acs.joc.9b01570
_journal_volume 84
_journal_year 2019
_chemical_formula_moiety 'C19 H13 P'
_chemical_formula_sum 'C19 H13 P'
_chemical_formula_weight 272.26
_chemical_name_common 9-phosphatriptycene
_chemical_name_systematic 10H-5,10-[1,2]benzenoacridophosphine
_space_group_crystal_system monoclinic
_space_group_IT_number 9
_space_group_name_Hall 'C -2yc'
_space_group_name_H-M_alt 'C 1 c 1'
_atom_sites_solution_hydrogens geom
_atom_sites_solution_primary dual
_atom_sites_solution_secondary dual
_audit_creation_method SHELXL-2018/3
_cell_angle_alpha 90
_cell_angle_beta 120.325(10)
_cell_angle_gamma 90
_cell_formula_units_Z 4
_cell_length_a 14.8144(10)
_cell_length_b 8.1417(3)
_cell_length_c 13.0081(9)
_cell_measurement_reflns_used 2979
_cell_measurement_temperature 100(2)
_cell_measurement_theta_max 32.4400
_cell_measurement_theta_min 3.8720
_cell_volume 1354.3(2)
_computing_cell_refinement 'CrysAlisPro 1.171.40.16b (Rigaku OD, 2018)'
_computing_data_collection 'CrysAlisPro 1.171.39.46 (Rigaku OD, 2018)'
_computing_data_reduction 'CrysAlisPro 1.171.40.16b (Rigaku OD, 2018)'
_computing_structure_refinement 'SHELXL-2018/3 (Sheldrick, 2018)'
_computing_structure_solution 'SHELXT (Sheldrick, 2015)'
_diffrn_ambient_temperature 100(2)
_diffrn_detector_area_resol_mean 5.1856
_diffrn_measured_fraction_theta_full 0.991
_diffrn_measured_fraction_theta_max 0.907
_diffrn_measurement_device_type
;
Oxford Diffraction Xcalibur, Ruby, Gemini Ultra
;
_diffrn_measurement_method '\w scans'
_diffrn_radiation_monochromator graphite
_diffrn_radiation_type MoK\a
_diffrn_radiation_wavelength 0.71073
_diffrn_reflns_av_R_equivalents 0.0227
_diffrn_reflns_av_unetI/netI 0.0378
_diffrn_reflns_Laue_measured_fraction_full 0.991
_diffrn_reflns_Laue_measured_fraction_max 0.907
_diffrn_reflns_limit_h_max 20
_diffrn_reflns_limit_h_min -22
_diffrn_reflns_limit_k_max 10
_diffrn_reflns_limit_k_min -12
_diffrn_reflns_limit_l_max 13
_diffrn_reflns_limit_l_min -19
_diffrn_reflns_number 4619
_diffrn_reflns_point_group_measured_fraction_full 0.706
_diffrn_reflns_point_group_measured_fraction_max 0.582
_diffrn_reflns_theta_full 25.242
_diffrn_reflns_theta_max 32.694
_diffrn_reflns_theta_min 2.966
_exptl_absorpt_coefficient_mu 0.188
_exptl_absorpt_correction_T_max 1.000
_exptl_absorpt_correction_T_min 0.571
_exptl_absorpt_correction_type gaussian
_exptl_absorpt_process_details
;
CrysAlisPro 1.171.40.16b (Rigaku Oxford Diffraction, 2018)
Numerical absorption correction based on gaussian integration over
a multifaceted crystal model
Empirical absorption correction using spherical harmonics,
 implemented in SCALE3 ABSPACK scaling algorithm.
;
_exptl_crystal_colour colourless
_exptl_crystal_density_diffrn 1.335
_exptl_crystal_description block
_exptl_crystal_F_000 568
_exptl_crystal_size_max 0.700
_exptl_crystal_size_mid 0.520
_exptl_crystal_size_min 0.180
_refine_diff_density_max 0.298
_refine_diff_density_min -0.214
_refine_diff_density_rms 0.041
_refine_ls_extinction_method none
_refine_ls_goodness_of_fit_ref 1.062
_refine_ls_hydrogen_treatment constr
_refine_ls_matrix_type full
_refine_ls_number_parameters 362
_refine_ls_number_reflns 2900
_refine_ls_number_restraints 818
_refine_ls_restrained_S_all 0.958
_refine_ls_R_factor_all 0.0371
_refine_ls_R_factor_gt 0.0340
_refine_ls_shift/su_max 0.000
_refine_ls_shift/su_mean 0.000
_refine_ls_structure_factor_coef Fsqd
_refine_ls_weighting_details 'w=1/[\s^2^(Fo^2^)+(0.0404P)^2^+0.2202P] where P=(Fo^2^+2Fc^2^)/3'
_refine_ls_weighting_scheme calc
_refine_ls_wR_factor_gt 0.0806
_refine_ls_wR_factor_ref 0.0831
_reflns_Friedel_coverage 0.281
_reflns_Friedel_fraction_full 0.420
_reflns_Friedel_fraction_max 0.256
_reflns_number_gt 2711
_reflns_number_total 2900
_reflns_threshold_expression 'I > 2\s(I)'
_cod_data_source_file jo9b01570_si_002.cif
_cod_data_source_block nt0526_Lei_P_trip_100K
_cod_original_cell_volume 1354.29(19)
_cod_original_sg_symbol_H-M 'C c'
_cod_database_code 4033814
_shelx_shelxl_version_number 2018/3
_shelx_space_group_comment
;
The symmetry employed for this shelxl refinement is uniquely defined
by the following loop, which should always be used as a source of
symmetry information in preference to the above space-group names.
They are only intended as comments.
;
_shelx_estimated_absorpt_t_min 0.880
_shelx_estimated_absorpt_t_max 0.967

loop_
_space_group_symop_operation_xyz
'x, y, z'
'x, -y, z+1/2'
'x+1/2, y+1/2, z'
'x+1/2, -y+1/2, z+1/2'

loop_
_atom_site_label
_atom_site_type_symbol
_atom_site_fract_x
_atom_site_fract_y
_atom_site_fract_z
_atom_site_U_iso_or_equiv
_atom_site_adp_type
_atom_site_occupancy
_atom_site_site_symmetry_order
_atom_site_calc_flag
_atom_site_refinement_flags_posn
_atom_site_refinement_flags_adp
_atom_site_refinement_flags_occupancy
_atom_site_disorder_assembly
_atom_site_disorder_group
P1A P 0.53903(6) 0.24341(8) 0.39290(7) 0.0154(2) Uani 0.749(3) 1 d D U P A 1
C19A C 0.4723(2) 0.2379(4) 0.5667(3) 0.0187(6) Uani 0.749(3) 1 d D U P A 1
H19A H 0.449437 0.235806 0.627067 0.022 Uiso 0.749(3) 1 calc R U P A 1
C1A C 0.5165(7) 0.4326(6) 0.4530(7) 0.0158(8) Uani 0.749(3) 1 d D U P A 1
C2A C 0.5297(8) 0.5902(5) 0.4203(8) 0.0212(9) Uani 0.749(3) 1 d D U P A 1
H2A H 0.551667 0.604193 0.363698 0.025 Uiso 0.749(3) 1 calc R U P A 1
C3A C 0.5105(5) 0.7270(6) 0.4709(5) 0.0246(10) Uani 0.749(3) 1 d D U P A 1
H3A H 0.519364 0.834271 0.448545 0.029 Uiso 0.749(3) 1 calc R U P A 1
C4A C 0.4789(5) 0.7077(6) 0.5529(5) 0.0238(9) Uani 0.749(3) 1 d D U P A 1
H4A H 0.465402 0.801603 0.586408 0.029 Uiso 0.749(3) 1 calc R U P A 1
C5A C 0.4664(6) 0.5509(5) 0.5873(6) 0.0206(8) Uani 0.749(3) 1 d D U P A 1
H5A H 0.445174 0.538054 0.644655 0.025 Uiso 0.749(3) 1 calc R U P A 1
C6A C 0.4852(6) 0.4135(6) 0.5371(6) 0.0170(9) Uani 0.749(3) 1 d D U P A 1
C7A C 0.4156(5) 0.1459(10) 0.3613(4) 0.0144(7) Uani 0.749(3) 1 d D U P A 1
C8A C 0.3494(5) 0.0648(11) 0.2559(5) 0.0210(10) Uani 0.749(3) 1 d D U P A 1
H8A H 0.364397 0.064105 0.192957 0.025 Uiso 0.749(3) 1 calc R U P A 1
C9A C 0.2611(6) -0.0154(12) 0.2419(7) 0.0253(12) Uani 0.749(3) 1 d D U P A 1
H9A H 0.217144 -0.075356 0.171279 0.030 Uiso 0.749(3) 1 calc R U P A 1
C10A C 0.2379(8) -0.0065(14) 0.3331(8) 0.0279(15) Uani 0.749(3) 1 d D U P A 1
H10A H 0.176038 -0.057267 0.322612 0.033 Uiso 0.749(3) 1 calc R U P A 1
C11A C 0.3031(6) 0.0747(14) 0.4386(7) 0.0223(10) Uani 0.749(3) 1 d D U P A 1
H11A H 0.286499 0.078698 0.500149 0.027 Uiso 0.749(3) 1 calc R U P A 1
C12A C 0.3932(5) 0.1504(11) 0.4536(6) 0.0166(9) Uani 0.749(3) 1 d D U P A 1
C13A C 0.6161(4) 0.1423(9) 0.5373(5) 0.0141(7) Uani 0.749(3) 1 d D U P A 1
C14A C 0.7093(5) 0.0576(12) 0.5719(6) 0.0214(10) Uani 0.749(3) 1 d D U P A 1
H14A H 0.737486 0.052806 0.520538 0.026 Uiso 0.749(3) 1 calc R U P A 1
C15A C 0.7607(7) -0.0200(13) 0.6834(6) 0.0261(13) Uani 0.749(3) 1 d D U P A 1
H15A H 0.823883 -0.078175 0.707445 0.031 Uiso 0.749(3) 1 calc R U P A 1
C16A C 0.7206(6) -0.0126(15) 0.7584(7) 0.0250(11) Uani 0.749(3) 1 d D U P A 1
H16A H 0.755385 -0.067360 0.833070 0.030 Uiso 0.749(3) 1 calc R U P A 1
C17A C 0.6292(5) 0.0749(12) 0.7249(6) 0.0212(10) Uani 0.749(3) 1 d D U P A 1
H17A H 0.602813 0.083045 0.777791 0.025 Uiso 0.749(3) 1 calc R U P A 1
C18A C 0.5765(5) 0.1501(9) 0.6142(4) 0.0151(8) Uani 0.749(3) 1 d D U P A 1
P1B P 0.45941(19) 0.2411(3) 0.6043(2) 0.0192(7) Uani 0.251(3) 1 d D U P A 2
C19B C 0.5243(7) 0.2394(10) 0.4322(8) 0.0228(14) Uani 0.251(3) 1 d D U P A 2
H19B H 0.547755 0.238213 0.372375 0.027 Uiso 0.251(3) 1 calc R U P A 2
C1B C 0.4790(19) 0.4328(15) 0.545(2) 0.017(2) Uani 0.251(3) 1 d D U P A 2
C2B C 0.468(2) 0.5899(14) 0.577(2) 0.024(2) Uani 0.251(3) 1 d D U P A 2
H2B H 0.444754 0.604684 0.632640 0.029 Uiso 0.251(3) 1 calc R U P A 2
C3B C 0.4903(17) 0.7244(17) 0.5309(17) 0.024(2) Uani 0.251(3) 1 d D U P A 2
H3B H 0.484801 0.830952 0.556933 0.029 Uiso 0.251(3) 1 calc R U P A 2
C4B C 0.5204(17) 0.7084(18) 0.4477(16) 0.024(2) Uani 0.251(3) 1 d D U P A 2
H4B H 0.532154 0.802755 0.413046 0.029 Uiso 0.251(3) 1 calc R U P A 2
C5B C 0.533(2) 0.5533(15) 0.415(2) 0.021(2) Uani 0.251(3) 1 d D U P A 2
H5B H 0.556211 0.540351 0.359166 0.026 Uiso 0.251(3) 1 calc R U P A 2
C6B C 0.513(2) 0.4150(17) 0.464(2) 0.021(2) Uani 0.251(3) 1 d D U P A 2
C7B C 0.3791(14) 0.142(3) 0.4582(16) 0.015(2) Uani 0.251(3) 1 d D U P A 2
C8B C 0.2885(18) 0.056(4) 0.424(2) 0.019(2) Uani 0.251(3) 1 d D U P A 2
H8B H 0.260538 0.052260 0.475548 0.023 Uiso 0.251(3) 1 calc R U P A 2
C9B C 0.238(2) -0.025(4) 0.317(2) 0.019(3) Uani 0.251(3) 1 d D U P A 2
H9B H 0.180067 -0.095094 0.296952 0.023 Uiso 0.251(3) 1 calc R U P A 2
C10B C 0.274(2) 0.001(4) 0.237(2) 0.026(3) Uani 0.251(3) 1 d D U P A 2
H10B H 0.234105 -0.037154 0.157395 0.031 Uiso 0.251(3) 1 calc R U P A 2
C11B C 0.3670(16) 0.080(4) 0.2725(16) 0.022(2) Uani 0.251(3) 1 d D U P A 2
H11B H 0.393641 0.086677 0.219776 0.026 Uiso 0.251(3) 1 calc R U P A 2
C12B C 0.4218(15) 0.149(3) 0.3841(14) 0.020(2) Uani 0.251(3) 1 d D U P A 2
C13B C 0.5809(14) 0.143(3) 0.6364(14) 0.017(2) Uani 0.251(3) 1 d D U P A 2
C14B C 0.6482(15) 0.059(3) 0.7402(17) 0.019(2) Uani 0.251(3) 1 d D U P A 2
H14B H 0.632830 0.051339 0.802651 0.023 Uiso 0.251(3) 1 calc R U P A 2
C15B C 0.7380(18) -0.014(5) 0.753(2) 0.025(3) Uani 0.251(3) 1 d D U P A 2
H15B H 0.786150 -0.065611 0.826007 0.030 Uiso 0.251(3) 1 calc R U P A 2
C16B C 0.7573(19) -0.012(4) 0.6609(19) 0.024(3) Uani 0.251(3) 1 d D U P A 2
H16B H 0.815729 -0.069150 0.667409 0.028 Uiso 0.251(3) 1 calc R U P A 2
C17B C 0.6916(15) 0.075(3) 0.5577(17) 0.022(2) Uani 0.251(3) 1 d D U P A 2
H17B H 0.706454 0.079745 0.494780 0.027 Uiso 0.251(3) 1 calc R U P A 2
C18B C 0.6051(14) 0.153(3) 0.5468(16) 0.020(2) Uani 0.251(3) 1 d D U P A 2

loop_
_atom_site_aniso_label
_atom_site_aniso_U_11
_atom_site_aniso_U_22
_atom_site_aniso_U_33
_atom_site_aniso_U_23
_atom_site_aniso_U_13
_atom_site_aniso_U_12
P1A 0.0169(3) 0.0134(3) 0.0145(3) -0.0003(3) 0.0069(2) -0.0008(3)
C19A 0.0223(13) 0.0212(13) 0.0161(13) 0.0004(11) 0.0123(11) 0.0004(10)
C1A 0.0177(16) 0.0123(15) 0.0139(16) -0.0013(13) 0.0054(13) -0.0004(15)
C2A 0.0208(18) 0.0145(17) 0.0209(18) 0.0042(18) 0.0051(13) -0.001(2)
C3A 0.0237(19) 0.0117(13) 0.027(2) 0.0005(14) 0.0044(15) 0.0015(13)
C4A 0.0214(19) 0.0170(17) 0.026(2) -0.0048(15) 0.0067(14) 0.0030(14)
C5A 0.0198(15) 0.0189(18) 0.0169(16) -0.0009(17) 0.0046(12) 0.004(2)
C6A 0.0135(16) 0.0144(14) 0.0157(16) -0.0030(12) 0.0020(12) 0.0029(13)
C7A 0.0159(15) 0.0116(14) 0.0134(17) 0.0028(15) 0.0058(14) 0.0006(12)
C8A 0.023(2) 0.0171(19) 0.0138(16) -0.0029(14) 0.0028(15) -0.0001(17)
C9A 0.022(2) 0.015(2) 0.025(2) -0.0010(15) 0.0012(15) -0.0051(14)
C10A 0.0177(19) 0.024(3) 0.034(3) 0.002(2) 0.007(2) -0.0007(17)
C11A 0.018(2) 0.023(3) 0.022(2) 0.0041(16) 0.0075(18) -0.0006(16)
C12A 0.0141(16) 0.0134(16) 0.0193(15) 0.0027(12) 0.0062(12) 0.0003(13)
C13A 0.0167(16) 0.0115(16) 0.0143(13) -0.0031(11) 0.0080(11) -0.0026(12)
C14A 0.0121(18) 0.020(2) 0.028(2) -0.0036(17) 0.0077(17) 0.0005(14)
C15A 0.0175(16) 0.0240(19) 0.024(2) 0.003(2) 0.0011(17) 0.0044(14)
C16A 0.023(3) 0.0214(17) 0.0217(17) 0.0052(14) 0.0044(17) 0.002(2)
C17A 0.022(2) 0.017(2) 0.019(2) 0.0016(16) 0.0065(18) 0.0009(17)
C18A 0.0173(14) 0.0124(15) 0.0115(17) -0.0001(14) 0.0043(13) -0.0013(11)
P1B 0.0201(11) 0.0162(10) 0.0186(12) -0.0004(10) 0.0078(9) -0.0008(9)
C19B 0.035(3) 0.026(3) 0.018(3) 0.003(3) 0.021(3) -0.005(3)
C1B 0.016(4) 0.015(3) 0.019(4) 0.005(3) 0.008(3) -0.005(3)
C2B 0.023(4) 0.017(4) 0.027(5) 0.000(4) 0.009(4) 0.002(5)
C3B 0.027(5) 0.013(4) 0.027(6) 0.000(4) 0.010(4) -0.002(3)
C4B 0.019(5) 0.020(4) 0.026(6) 0.004(4) 0.006(4) -0.004(4)
C5B 0.018(4) 0.020(4) 0.020(4) 0.001(5) 0.006(3) 0.003(6)
C6B 0.019(5) 0.016(3) 0.021(5) 0.006(3) 0.003(4) -0.001(3)
C7B 0.019(4) 0.012(4) 0.013(3) 0.001(3) 0.007(3) 0.002(3)
C8B 0.017(5) 0.017(6) 0.023(5) 0.006(4) 0.010(4) 0.000(4)
C9B 0.014(4) 0.010(5) 0.023(5) -0.001(4) 0.001(4) -0.007(4)
C10B 0.029(6) 0.026(7) 0.014(4) -0.001(4) 0.003(4) -0.001(4)
C11B 0.022(5) 0.025(6) 0.021(5) 0.004(4) 0.013(4) 0.000(4)
C12B 0.019(4) 0.017(4) 0.019(4) 0.000(4) 0.005(3) 0.001(3)
C13B 0.017(3) 0.018(4) 0.018(4) 0.001(4) 0.010(3) -0.002(3)
C14B 0.023(5) 0.020(6) 0.012(4) 0.003(3) 0.006(4) -0.004(4)
C15B 0.015(6) 0.025(5) 0.021(5) 0.005(4) -0.002(4) 0.002(5)
C16B 0.012(4) 0.027(6) 0.030(6) -0.008(5) 0.010(4) 0.001(4)
C17B 0.025(6) 0.023(6) 0.020(4) -0.006(4) 0.012(4) -0.008(4)
C18B 0.017(4) 0.017(4) 0.019(4) -0.001(4) 0.004(3) 0.002(3)

loop_
_atom_type_symbol
_atom_type_description
_atom_type_scat_dispersion_real
_atom_type_scat_dispersion_imag
_atom_type_scat_source
C C 0.0033 0.0016 'International Tables Vol C Tables 4.2.6.8 and 6.1.1.4'
H H 0.0000 0.0000 'International Tables Vol C Tables 4.2.6.8 and 6.1.1.4'
P P 0.1023 0.0942 'International Tables Vol C Tables 4.2.6.8 and 6.1.1.4'

loop_
_geom_angle_atom_site_label_1
_geom_angle_atom_site_label_2
_geom_angle_atom_site_label_3
_geom_angle
C13A P1A C1A 95.4(3)
C13A P1A C7A 94.0(3)
C1A P1A C7A 94.8(3)
C6A C19A C12A 109.3(5)
C6A C19A C18A 108.3(4)
C12A C19A C18A 107.6(4)
C6A C19A H19A 110.5
C12A C19A H19A 110.5
C18A C19A H19A 110.5
C2A C1A C6A 119.6(5)
C2A C1A P1A 124.0(4)
C6A C1A P1A 116.4(4)
C3A C2A C1A 119.8(5)
C3A C2A H2A 120.1
C1A C2A H2A 120.1
C4A C3A C2A 120.4(4)
C4A C3A H3A 119.8
C2A C3A H3A 119.8
C3A C4A C5A 120.4(4)
C3A C4A H4A 119.8
C5A C4A H4A 119.8
C6A C5A C4A 119.6(4)
C6A C5A H5A 120.2
C4A C5A H5A 120.2
C5A C6A C1A 120.1(5)
C5A C6A C19A 123.9(5)
C1A C6A C19A 116.0(4)
C8A C7A C12A 120.4(5)
C8A C7A P1A 123.6(4)
C12A C7A P1A 115.9(4)
C7A C8A C9A 120.1(5)
C7A C8A H8A 119.9
C9A C8A H8A 119.9
C8A C9A C10A 119.0(6)
C8A C9A H9A 120.5
C10A C9A H9A 120.5
C11A C10A C9A 121.3(7)
C11A C10A H10A 119.3
C9A C10A H10A 119.3
C10A C11A C12A 119.4(6)
C10A C11A H11A 120.3
C12A C11A H11A 120.3
C11A C12A C7A 119.6(5)
C11A C12A C19A 124.1(5)
C7A C12A C19A 116.2(4)
C18A C13A C14A 119.8(5)
C18A C13A P1A 116.5(4)
C14A C13A P1A 123.7(4)
C13A C14A C15A 119.1(5)
C13A C14A H14A 120.5
C15A C14A H14A 120.5
C16A C15A C14A 120.7(6)
C16A C15A H15A 119.6
C14A C15A H15A 119.6
C15A C16A C17A 120.0(6)
C15A C16A H16A 120.0
C17A C16A H16A 120.0
C18A C17A C16A 120.0(5)
C18A C17A H17A 120.0
C16A C17A H17A 120.0
C17A C18A C13A 120.4(5)
C17A C18A C19A 123.5(5)
C13A C18A C19A 116.1(4)
C13B P1B C1B 97.0(9)
C13B P1B C7B 95.4(9)
C1B P1B C7B 95.4(9)
C12B C19B C6B 110.4(13)
C12B C19B C18B 107.9(12)
C6B C19B C18B 108.0(13)
C12B C19B H19B 110.2
C6B C19B H19B 110.2
C18B C19B H19B 110.2
C2B C1B C6B 118.2(13)
C2B C1B P1B 126.3(11)
C6B C1B P1B 115.4(11)
C3B C2B C1B 120.9(13)
C3B C2B H2B 119.6
C1B C2B H2B 119.6
C2B C3B C4B 121.3(13)
C2B C3B H3B 119.3
C4B C3B H3B 119.3
C3B C4B C5B 118.9(13)
C3B C4B H4B 120.6
C5B C4B H4B 120.6
C4B C5B C6B 120.4(14)
C4B C5B H5B 119.8
C6B C5B H5B 119.8
C1B C6B C5B 120.2(14)
C1B C6B C19B 115.6(11)
C5B C6B C19B 124.2(13)
C8B C7B C12B 120.3(15)
C8B C7B P1B 125.0(12)
C12B C7B P1B 114.4(10)
C9B C8B C7B 121.2(16)
C9B C8B H8B 119.4
C7B C8B H8B 119.4
C8B C9B C10B 117.4(18)
C8B C9B H9B 121.3
C10B C9B H9B 121.3
C11B C10B C9B 121.1(17)
C11B C10B H10B 119.4
C9B C10B H10B 119.4
C10B C11B C12B 120.3(14)
C10B C11B H11B 119.8
C12B C11B H11B 119.8
C11B C12B C7B 118.7(14)
C11B C12B C19B 124.9(13)
C7B C12B C19B 116.4(11)
C18B C13B C14B 119.0(14)
C18B C13B P1B 115.4(10)
C14B C13B P1B 125.7(11)
C13B C14B C15B 120.1(14)
C13B C14B H14B 119.9
C15B C14B H14B 119.9
C16B C15B C14B 120.1(17)
C16B C15B H15B 120.0
C14B C15B H15B 120.0
C15B C16B C17B 120.1(17)
C15B C16B H16B 120.0
C17B C16B H16B 120.0
C18B C17B C16B 119.8(14)
C18B C17B H17B 120.1
C16B C17B H17B 120.1
C17B C18B C13B 120.7(14)
C17B C18B C19B 122.9(12)
C13B C18B C19B 116.1(11)

loop_
_geom_bond_atom_site_label_1
_geom_bond_atom_site_label_2
_geom_bond_distance
P1A C13A 1.828(5)
P1A C1A 1.833(5)
P1A C7A 1.839(5)
C19A C6A 1.518(6)
C19A C12A 1.518(6)
C19A C18A 1.520(6)
C19A H19A 1.0000
C1A C2A 1.396(5)
C1A C6A 1.396(5)
C2A C3A 1.394(5)
C2A H2A 0.9500
C3A C4A 1.374(5)
C3A H3A 0.9500
C4A C5A 1.395(5)
C4A H4A 0.9500
C5A C6A 1.393(5)
C5A H5A 0.9500
C7A C8A 1.386(5)
C7A C12A 1.399(5)
C8A C9A 1.390(7)
C8A H8A 0.9500
C9A C10A 1.393(6)
C9A H9A 0.9500
C10A C11A 1.384(7)
C10A H10A 0.9500
C11A C12A 1.391(6)
C11A H11A 0.9500
C13A C18A 1.393(5)
C13A C14A 1.399(5)
C14A C15A 1.403(6)
C14A H14A 0.9500
C15A C16A 1.375(6)
C15A H15A 0.9500
C16A C17A 1.392(6)
C16A H16A 0.9500
C17A C18A 1.387(6)
C17A H17A 0.9500
P1B C13B 1.815(14)
P1B C1B 1.829(13)
P1B C7B 1.841(15)
C19B C12B 1.509(15)
C19B C6B 1.518(15)
C19B C18B 1.532(15)
C19B H19B 1.0000
C1B C2B 1.382(15)
C1B C6B 1.392(14)
C2B C3B 1.369(13)
C2B H2B 0.9500
C3B C4B 1.369(13)
C3B H3B 0.9500
C4B C5B 1.376(14)
C4B H4B 0.9500
C5B C6B 1.394(16)
C5B H5B 0.9500
C7B C8B 1.374(16)
C7B C12B 1.397(14)
C8B C9B 1.374(18)
C8B H8B 0.9500
C9B C10B 1.406(16)
C9B H9B 0.9500
C10B C11B 1.366(17)
C10B H10B 0.9500
C11B C12B 1.377(15)
C11B H11B 0.9500
C13B C18B 1.384(13)
C13B C14B 1.388(15)
C14B C15B 1.388(17)
C14B H14B 0.9500
C15B C16B 1.365(15)
C15B H15B 0.9500
C16B C17B 1.386(17)
C16B H16B 0.9500
C17B C18B 1.373(15)
C17B H17B 0.9500

loop_
_geom_torsion_atom_site_label_1
_geom_torsion_atom_site_label_2
_geom_torsion_atom_site_label_3
_geom_torsion_atom_site_label_4
_geom_torsion
C13A P1A C1A C2A 133.0(9)
C7A P1A C1A C2A -132.5(9)
C13A P1A C1A C6A -46.4(8)
C7A P1A C1A C6A 48.1(8)
C6A C1A C2A C3A -0.7(14)
P1A C1A C2A C3A 180.0(7)
C1A C2A C3A C4A 0.1(12)
C2A C3A C4A C5A 0.5(11)
C3A C4A C5A C6A -0.6(11)
C4A C5A C6A C1A 0.1(12)
C4A C5A C6A C19A -179.0(6)
C2A C1A C6A C5A 0.6(14)
P1A C1A C6A C5A 180.0(6)
C2A C1A C6A C19A 179.7(7)
P1A C1A C6A C19A -0.9(11)
C12A C19A C6A C5A 121.3(8)
C18A C19A C6A C5A -121.7(8)
C12A C19A C6A C1A -57.8(8)
C18A C19A C6A C1A 59.2(8)
C13A P1A C7A C8A -129.3(8)
C1A P1A C7A C8A 134.9(8)
C13A P1A C7A C12A 47.6(8)
C1A P1A C7A C12A -48.1(8)
C12A C7A C8A C9A -1.2(14)
P1A C7A C8A C9A 175.6(8)
C7A C8A C9A C10A 2.9(15)
C8A C9A C10A C11A -2.6(18)
C9A C10A C11A C12A 0.6(18)
C10A C11A C12A C7A 1.1(16)
C10A C11A C12A C19A -177.8(10)
C8A C7A C12A C11A -0.8(14)
P1A C7A C12A C11A -177.9(8)
C8A C7A C12A C19A 178.2(7)
P1A C7A C12A C19A 1.1(11)
C6A C19A C12A C11A -123.5(9)
C18A C19A C12A C11A 119.2(10)
C6A C19A C12A C7A 57.6(9)
C18A C19A C12A C7A -59.8(9)
C1A P1A C13A C18A 45.9(7)
C7A P1A C13A C18A -49.3(7)
C1A P1A C13A C14A -135.2(8)
C7A P1A C13A C14A 129.6(8)
C18A C13A C14A C15A 0.9(14)
P1A C13A C14A C15A -178.1(8)
C13A C14A C15A C16A -0.3(16)
C14A C15A C16A C17A -1.2(18)
C15A C16A C17A C18A 2.2(17)
C16A C17A C18A C13A -1.6(14)
C16A C17A C18A C19A 175.6(9)
C14A C13A C18A C17A 0.1(13)
P1A C13A C18A C17A 179.1(7)
C14A C13A C18A C19A -177.3(7)
P1A C13A C18A C19A 1.7(10)
C6A C19A C18A C17A 122.9(8)
C12A C19A C18A C17A -119.1(8)
C6A C19A C18A C13A -59.8(8)
C12A C19A C18A C13A 58.2(8)
C13B P1B C1B C2B -131(2)
C7B P1B C1B C2B 133(2)
C13B P1B C1B C6B 46(2)
C7B P1B C1B C6B -50(2)
C6B C1B C2B C3B 0(4)
P1B C1B C2B C3B 176.5(19)
C1B C2B C3B C4B 2(4)
C2B C3B C4B C5B -3(4)
C3B C4B C5B C6B 2(4)
C2B C1B C6B C5B -1(4)
P1B C1B C6B C5B -178(2)
C2B C1B C6B C19B 180(2)
P1B C1B C6B C19B 3(3)
C4B C5B C6B C1B 0(4)
C4B C5B C6B C19B 179(2)
C12B C19B C6B C1B 57(3)
C18B C19B C6B C1B -61(3)
C12B C19B C6B C5B -122(3)
C18B C19B C6B C5B 120(3)
C13B P1B C7B C8B 127(3)
C1B P1B C7B C8B -136(3)
C13B P1B C7B C12B -48(2)
C1B P1B C7B C12B 50(2)
C12B C7B C8B C9B 0(5)
P1B C7B C8B C9B -175(3)
C7B C8B C9B C10B -8(5)
C8B C9B C10B C11B 11(5)
C9B C10B C11B C12B -6(5)
C10B C11B C12B C7B -2(4)
C10B C11B C12B C19B -180(3)
C8B C7B C12B C11B 6(4)
P1B C7B C12B C11B -179(2)
C8B C7B C12B C19B -177(2)
P1B C7B C12B C19B -2(3)
C6B C19B C12B C11B 120(3)
C18B C19B C12B C11B -122(3)
C6B C19B C12B C7B -57(3)
C18B C19B C12B C7B 60(3)
C1B P1B C13B C18B -46(2)
C7B P1B C13B C18B 50(2)
C1B P1B C13B C14B 135(3)
C7B P1B C13B C14B -129(3)
C18B C13B C14B C15B 0(4)
P1B C13B C14B C15B 179(3)
C13B C14B C15B C16B -4(5)
C14B C15B C16B C17B 5(5)
C15B C16B C17B C18B -2(5)
C16B C17B C18B C13B -2(4)
C16B C17B C18B C19B -175(3)
C14B C13B C18B C17B 3(4)
P1B C13B C18B C17B -176(2)
C14B C13B C18B C19B 177(2)
P1B C13B C18B C19B -2(3)
C12B C19B C18B C17B 115(3)
C6B C19B C18B C17B -125(3)
C12B C19B C18B C13B -58(3)
C6B C19B C18B C13B 61(3)
